data_7251414
loop_
_publ_author_name
'Peloquin, Andrew J.'
'Pelendage, Lahiruni'
'Alapati, Srikar'
'Hanks, Timothy'
'McMillen, Colin'
'Pennington, William'

_publ_section_title
;
 When Halogen Bonding Isn't Enough: Solvation Behavior in Cocrystals of
 Benzyltrimethylammonium Halides and 1,4-Diiodotetrafluorobenzene
;
_journal_name_full CrystEngComm
_journal_paper_doi 10.1039/D5CE00832H
_journal_year 2025
_chemical_formula_moiety 'I, C6 F4 I2, C2 H6 O, C10 H16 N'
_chemical_formula_sum 'C18 H22 F4 I3 N O'
_chemical_formula_weight 725.088
_space_group_crystal_system orthorhombic
_space_group_IT_number 61
_space_group_name_Hall '-P 2ac 2ab'
_space_group_name_H-M_alt 'P b c a'
_symmetry_Int_Tables_number 61
_audit_creation_date 2024-03-09
_audit_creation_method
;
Olex2 1.5
(compiled 2024.02.16 svn.r378c4104 for OlexSys, GUI svn.r6928)
;
_audit_update_record
;
2025-07-30 deposited with the CCDC.	2025-11-24 downloaded from the CCDC.
;
_cell_angle_alpha 90
_cell_angle_beta 90
_cell_angle_gamma 90
_cell_formula_units_Z 8
_cell_length_a 23.0021(8)
_cell_length_b 8.6231(3)
_cell_length_c 23.1475(8)
_cell_measurement_reflns_used 9132
_cell_measurement_temperature 150(2)
_cell_measurement_theta_max 27.48
_cell_measurement_theta_min 2.95
_cell_volume 4591.3(3)
_computing_cell_refinement 'SAINT V8.38A (Bruker AXS Inc., 2017)'
_computing_data_collection 'Bruker APEX3'
_computing_data_reduction 'SAINT V8.38A (Bruker AXS Inc., 2017)'
_computing_molecular_graphics 'Olex2 1.5 (Dolomanov et al., 2009)'
_computing_publication_material 'Olex2 1.5 (Dolomanov et al., 2009)'
_computing_structure_refinement 'SHELXL-2016/6 (Sheldrick, 2016)'
_computing_structure_solution 'SHELXT 2014/5 (Sheldrick, 2014)'
_diffrn_ambient_temperature 150.15
_diffrn_measured_fraction_theta_full 0.9974
_diffrn_measured_fraction_theta_max 0.9976
_diffrn_measurement_device_type 'Bruker D8 Venture Photon 2'
_diffrn_measurement_method '\f and \w scans'
_diffrn_radiation_type MoK\a
_diffrn_radiation_wavelength 0.71073
_diffrn_reflns_av_R_equivalents 0.0745
_diffrn_reflns_av_unetI/netI 0.0517
_diffrn_reflns_Laue_measured_fraction_full 0.9974
_diffrn_reflns_Laue_measured_fraction_max 0.9976
_diffrn_reflns_limit_h_max 29
_diffrn_reflns_limit_h_min -27
_diffrn_reflns_limit_k_max 11
_diffrn_reflns_limit_k_min -11
_diffrn_reflns_limit_l_max 30
_diffrn_reflns_limit_l_min -30
_diffrn_reflns_number 41634
_diffrn_reflns_point_group_measured_fraction_full 0.9974
_diffrn_reflns_point_group_measured_fraction_max 0.9976
_diffrn_reflns_theta_full 25.2417
_diffrn_reflns_theta_max 25.99
_diffrn_reflns_theta_min 3.08
_diffrn_source 'fine focus sealed tube'
_diffrn_source_current 30.0
_diffrn_source_power 1.5
_diffrn_source_voltage 50.0
_diffrn_standards_number 0
_exptl_absorpt_coefficient_mu 4.124
_exptl_absorpt_correction_T_max 0.7456
_exptl_absorpt_correction_T_min 0.6269
_exptl_absorpt_correction_type multi-scan
_exptl_absorpt_process_details 'SADABS v2016/2 (Bruker AXS Inc., 2017)'
_exptl_crystal_colour colourless
_exptl_crystal_colour_primary colourless
_exptl_crystal_density_diffrn 2.098
_exptl_crystal_density_meas ?
_exptl_crystal_density_method 'not measured'
_exptl_crystal_description tabular
_exptl_crystal_F_000 2712.095
_exptl_crystal_size_max 0.376
_exptl_crystal_size_mid 0.116
_exptl_crystal_size_min 0.031
_exptl_transmission_factor_max 'not measured'
_exptl_transmission_factor_min 'not measured'
_refine_diff_density_max 1.0901
_refine_diff_density_min -1.2299
_refine_diff_density_rms 0.2766
_refine_ls_d_res_high 0.8108
_refine_ls_d_res_low 6.6221
_refine_ls_goodness_of_fit_ref 1.0309
_refine_ls_hydrogen_treatment mixed
_refine_ls_matrix_type full
_refine_ls_number_constraints 41
_refine_ls_number_parameters 267
_refine_ls_number_reflns 4512
_refine_ls_number_restraints 12
_refine_ls_restrained_S_all 1.0294
_refine_ls_R_factor_all 0.0576
_refine_ls_R_factor_gt 0.0330
_refine_ls_shift/su_max -0.0009
_refine_ls_shift/su_mean 0.0000
_refine_ls_structure_factor_coef Fsqd
_refine_ls_weighting_details 'w=1/[\s^2^(Fo^2^)+(0.0120P)^2^+10.0653P] where P=(Fo^2^+2Fc^2^)/3'
_refine_ls_weighting_scheme calc
_refine_ls_wR_factor_gt 0.0466
_refine_ls_wR_factor_ref 0.0525
_reflns_Friedel_coverage 0.0
_reflns_limit_h_max 28
_reflns_limit_h_min 0
_reflns_limit_k_max 10
_reflns_limit_k_min 0
_reflns_limit_l_max 28
_reflns_limit_l_min 0
_reflns_number_gt 3355
_reflns_number_total 4512
_reflns_threshold_expression I>=2u(I)
_cod_data_source_file d5ce00832h2.cif
_cod_data_source_block NMe3BzI_pF4DIB_EtOH
_cod_depositor_comments
;
The following automatic conversions were performed:

data item '_exptl_crystal_density_meas' value 'not measured' was
changed to '?' -- the value is perceived as not measured.

Automatic conversion script
Id: cif_fix_values 8170 2020-07-09 18:12:32Z antanas 
;
_cod_database_code 7251414
_olex2_refinement_description
;
1. Uiso/Uaniso restraints and constraints
C17A \\sim C17B: within 2A with sigma of 0.002 and sigma for terminal atoms of
0.004 within 2A
C18A \\sim C18B: within 2A with sigma of 0.002 and sigma for terminal atoms of
0.004 within 2A
2. Others
 Fixed Sof: C17A(0.5) H17a(0.5) H17b(0.5) C17B(0.5) H17c(0.5) H17d(0.5)
 C18A(0.5) H18a(0.5) H18b(0.5) H18c(0.5) C18B(0.5) H18d(0.5) H18e(0.5) H18f(0.5)
3.a Riding coordinates:
 O1(H1)
3.b Secondary CH2 refined with riding coordinates:
 C17A(H17a,H17b), C17B(H17c,H17d), C1(H1a,H1b)
3.c Aromatic/amide H refined with riding coordinates:
 C3(H3), C4(H4), C5(H5), C6(H6), C7(H7)
3.d Idealised Me refined as rotating group:
 C18A(H18a,H18b,H18c), C18B(H18d,H18e,H18f), C8(H8a,H8b,H8c), C9(H9a,H9b,H9c),
 C10(H10a,H10b,H10c)
;
_olex2_submission_special_instructions 'No special instructions were received'

loop_
_space_group_symop_id
_space_group_symop_operation_xyz
1 x,y,z
2 x+1/2,-y+1/2,-z
3 -x,y+1/2,-z+1/2
4 -x+1/2,-y,z+1/2
5 -x,-y,-z
6 -x-1/2,y-1/2,z
7 x,-y-1/2,z-1/2
8 x-1/2,y,-z-1/2

loop_
_atom_site_label
_atom_site_type_symbol
_atom_site_fract_x
_atom_site_fract_y
_atom_site_fract_z
_atom_site_U_iso_or_equiv
_atom_site_adp_type
_atom_site_occupancy
_atom_site_refinement_flags_posn
_atom_site_refinement_flags_adp
_atom_site_refinement_flags_occupancy
_atom_site_disorder_group
I1 I 0.176661(13) -0.09231(3) -0.269963(14) 0.02567(8) Uani 1.000000 . . . .
I2 I 0.287028(12) 0.28202(3) -0.644047(12) 0.02355(8) Uani 1.000000 . . . .
I3 I 0.222082(13) 0.70745(4) -0.393326(13) 0.02628(9) Uani 1.000000 . . . .
F1 F 0.16759(10) 0.3500(3) -0.57607(11) 0.0323(7) Uani 1.000000 . . . .
F2 F 0.14325(11) 0.5160(3) -0.48216(12) 0.0368(7) Uani 1.000000 . . . .
F3 F 0.34160(11) 0.6422(4) -0.46185(12) 0.0397(8) Uani 1.000000 . . . .
F4 F 0.36635(11) 0.4765(4) -0.55583(12) 0.0403(8) Uani 1.000000 . . . .
C11 C 0.26792(19) 0.4080(5) -0.56826(18) 0.0218(11) Uani 1.000000 . . . .
C12 C 0.21138(19) 0.4223(5) -0.54796(19) 0.0221(11) Uani 1.000000 . . . .
C13 C 0.1990(2) 0.5079(6) -0.4994(2) 0.0230(11) Uani 1.000000 . . . .
C14 C 0.2418(2) 0.5832(5) -0.46899(19) 0.0234(11) Uani 1.000000 . . . .
C15 C 0.2979(2) 0.5708(6) -0.4896(2) 0.0247(12) Uani 1.000000 . . . .
C16 C 0.31056(19) 0.4838(6) -0.5381(2) 0.0250(11) Uani 1.000000 . . . .
O1 O 0.04075(15) 0.8181(5) -0.33465(15) 0.0477(11) Uani 1.000000 . . . .
H1 H 0.07210(15) 0.7943(5) -0.31836(15) 0.0716(16) Uiso 1.000000 R . . .
C17A C 0.0559(8) 0.8302(18) -0.3937(8) 0.043(3) Uani 0.500000 . U P 1
H17a H 0.0848(8) 0.9140(18) -0.3992(8) 0.052(4) Uiso 0.500000 R . P 1
H17b H 0.0732(8) 0.7316(18) -0.4073(8) 0.052(4) Uiso 0.500000 R . P 1
C17B C 0.0412(8) 0.7581(17) -0.3940(8) 0.044(3) Uani 0.500000 . U P 2
H17c H 0.0733(8) 0.6827(17) -0.3988(8) 0.053(4) Uiso 0.500000 R . P 2
H17d H 0.0041(8) 0.7047(17) -0.4025(8) 0.053(4) Uiso 0.500000 R . P 2
C18A C -0.0001(6) 0.8666(16) -0.4280(5) 0.057(3) Uani 0.500000 . U P 1
H18a H -0.0294(13) 0.787(5) -0.420(3) 0.086(4) Uiso 0.500000 GR . P 1
H18b H -0.015(2) 0.968(4) -0.416(2) 0.086(4) Uiso 0.500000 GR . P 1
H18c H 0.0087(9) 0.867(9) -0.4694(5) 0.086(4) Uiso 0.500000 GR . P 1
C18B C 0.0488(6) 0.8822(17) -0.4316(6) 0.060(3) Uani 0.500000 . U P 2
H18d H 0.0149(17) 0.951(5) -0.429(3) 0.090(4) Uiso 0.500000 GR . P 2
H18e H 0.084(2) 0.940(6) -0.421(2) 0.090(4) Uiso 0.500000 GR . P 2
H18f H 0.053(4) 0.8432(17) -0.4711(7) 0.090(4) Uiso 0.500000 GR . P 2
N1 N 0.10187(15) 0.3746(4) -0.24292(15) 0.0205(9) Uani 1.000000 . . . .
C1 C 0.05998(19) 0.2575(5) -0.2696(2) 0.0229(11) Uani 1.000000 . . . .
H1a H 0.08136(19) 0.1597(5) -0.2767(2) 0.0275(13) Uiso 1.000000 R . . .
H1b H 0.02895(19) 0.2348(5) -0.2412(2) 0.0275(13) Uiso 1.000000 R . . .
C2 C 0.03196(18) 0.3085(5) -0.32527(19) 0.0210(11) Uani 1.000000 . . . .
C3 C -0.02332(19) 0.3742(5) -0.3244(2) 0.0249(11) Uani 1.000000 . . . .
H3 H -0.04243(19) 0.3922(5) -0.2887(2) 0.0299(14) Uiso 1.000000 R . . .
C4 C -0.0504(2) 0.4132(6) -0.3759(2) 0.0374(14) Uani 1.000000 . . . .
H4 H -0.0881(2) 0.4578(6) -0.3751(2) 0.0449(16) Uiso 1.000000 R . . .
C5 C -0.0232(2) 0.3881(7) -0.4280(2) 0.0463(16) Uani 1.000000 . . . .
H5 H -0.0420(2) 0.4157(7) -0.4630(2) 0.0556(19) Uiso 1.000000 R . . .
C6 C 0.0316(2) 0.3226(7) -0.4294(2) 0.0476(16) Uani 1.000000 . . . .
H6 H 0.0505(2) 0.3054(7) -0.4653(2) 0.0571(19) Uiso 1.000000 R . . .
C7 C 0.0591(2) 0.2818(6) -0.3780(2) 0.0350(13) Uani 1.000000 . . . .
H7 H 0.0966(2) 0.2356(6) -0.3790(2) 0.0420(16) Uiso 1.000000 R . . .
C8 C 0.15230(19) 0.4052(6) -0.2814(2) 0.0320(13) Uani 1.000000 . . . .
H8a H 0.1385(2) 0.448(3) -0.3181(5) 0.048(2) Uiso 1.000000 GR . . .
H8b H 0.1785(7) 0.480(3) -0.2628(6) 0.048(2) Uiso 1.000000 GR . . .
H8c H 0.1732(7) 0.3081(9) -0.2886(10) 0.048(2) Uiso 1.000000 GR . . .
C9 C 0.1232(2) 0.3062(5) -0.1874(2) 0.0307(12) Uani 1.000000 . . . .
H9a H 0.1510(10) 0.3774(16) -0.1693(6) 0.0460(19) Uiso 1.000000 GR . . .
H9b H 0.0902(3) 0.289(3) -0.1613(5) 0.0460(19) Uiso 1.000000 GR . . .
H9c H 0.1424(11) 0.2069(17) -0.1952(3) 0.0460(19) Uiso 1.000000 GR . . .
C10 C 0.07083(19) 0.5231(5) -0.2301(2) 0.0272(11) Uani 1.000000 . . . .
H10a H 0.0574(10) 0.5699(17) -0.2663(2) 0.0408(17) Uiso 1.000000 GR . . .
H10b H 0.0374(7) 0.5021(7) -0.2051(10) 0.0408(17) Uiso 1.000000 GR . . .
H10c H 0.0974(4) 0.5948(13) -0.2105(11) 0.0408(17) Uiso 1.000000 GR . . .

loop_
_atom_site_aniso_label
_atom_site_aniso_U_11
_atom_site_aniso_U_22
_atom_site_aniso_U_33
_atom_site_aniso_U_12
_atom_site_aniso_U_13
_atom_site_aniso_U_23
I1 0.02526(16) 0.02435(16) 0.02739(17) 0.00242(15) 0.00226(15) -0.00034(15)
I2 0.02371(16) 0.02405(17) 0.02290(17) -0.00163(15) 0.00124(14) 0.00306(14)
I3 0.03249(18) 0.02468(17) 0.02168(17) -0.00062(16) 0.00039(14) 0.00265(14)
F1 0.0200(15) 0.0427(18) 0.0343(17) -0.0034(14) -0.0048(13) -0.0088(14)
F2 0.0179(15) 0.050(2) 0.0423(19) 0.0005(15) 0.0045(13) -0.0095(15)
F3 0.0252(16) 0.057(2) 0.0366(18) -0.0113(15) -0.0032(13) -0.0123(15)
F4 0.0180(15) 0.063(2) 0.0396(18) -0.0065(16) 0.0059(13) -0.0099(16)
C11 0.025(3) 0.024(3) 0.017(2) 0.005(2) 0.000(2) 0.003(2)
C12 0.020(3) 0.022(3) 0.024(3) -0.001(2) -0.010(2) 0.003(2)
C13 0.022(3) 0.024(3) 0.023(3) 0.001(2) 0.003(2) 0.003(2)
C14 0.032(3) 0.021(3) 0.017(2) -0.001(2) -0.004(2) 0.003(2)
C15 0.019(3) 0.028(3) 0.027(3) -0.011(2) -0.006(2) 0.004(2)
C16 0.018(3) 0.030(3) 0.027(3) -0.003(2) 0.001(2) 0.001(2)
O1 0.035(2) 0.078(3) 0.030(2) 0.008(2) 0.0006(17) 0.009(2)
C17A 0.041(8) 0.050(11) 0.039(4) -0.012(6) 0.001(6) 0.002(8)
C17B 0.042(8) 0.051(11) 0.040(4) -0.012(6) 0.002(6) 0.002(8)
C18A 0.059(6) 0.072(7) 0.041(5) -0.010(7) -0.004(6) -0.000(5)
C18B 0.063(6) 0.074(7) 0.044(5) -0.010(7) -0.004(6) -0.001(5)
N1 0.017(2) 0.015(2) 0.030(2) 0.0001(17) -0.0052(17) 0.0027(17)
C1 0.020(2) 0.018(2) 0.031(3) -0.005(2) -0.001(2) 0.002(2)
C2 0.015(2) 0.020(3) 0.028(3) -0.005(2) -0.003(2) 0.001(2)
C3 0.018(3) 0.024(3) 0.032(3) -0.002(2) -0.001(2) -0.003(2)
C4 0.026(3) 0.032(3) 0.054(4) 0.002(3) -0.010(3) 0.006(3)
C5 0.037(3) 0.065(4) 0.037(4) -0.007(3) -0.016(3) 0.010(3)
C6 0.038(3) 0.075(5) 0.030(3) -0.003(3) 0.002(3) -0.001(3)
C7 0.024(3) 0.052(4) 0.029(3) -0.000(3) 0.001(2) -0.008(3)
C8 0.021(3) 0.043(3) 0.032(3) -0.010(3) 0.002(2) 0.000(2)
C9 0.037(3) 0.023(3) 0.031(3) 0.007(3) -0.011(2) 0.002(2)
C10 0.023(3) 0.020(2) 0.039(3) 0.004(2) -0.001(2) -0.004(2)

loop_
_atom_type_symbol
_atom_type_scat_dispersion_real
_atom_type_scat_dispersion_imag
_atom_type_scat_Cromer_Mann_a1
_atom_type_scat_Cromer_Mann_a2
_atom_type_scat_Cromer_Mann_a3
_atom_type_scat_Cromer_Mann_a4
_atom_type_scat_Cromer_Mann_b1
_atom_type_scat_Cromer_Mann_b2
_atom_type_scat_Cromer_Mann_b3
_atom_type_scat_Cromer_Mann_b4
_atom_type_scat_Cromer_Mann_c
_atom_type_scat_source
_atom_type_scat_dispersion_source
C 0.00313 0.00162 2.31000 1.02000 1.58860 0.86500 20.84390 10.20750 0.56870 51.65120 0.21560 'International Tables Volume C Table 6.1.1.4 (pp. 500-502)' 'Brennan, Cowan, Rev. Sci. Instrum., 1992, 63, 850'
F 0.01756 0.01033 3.53920 2.64120 1.51700 1.02430 10.28250 4.29440 0.26150 26.14760 0.27760 'International Tables Volume C Table 6.1.1.4 (pp. 500-502)' 'Brennan, Cowan, Rev. Sci. Instrum., 1992, 63, 850'
H 0.00000 0.00000 0.49300 0.32291 0.14019 0.04081 10.51090 26.12570 3.14236 57.79970 0.00304 'International Tables Volume C Table 6.1.1.4 (pp. 500-502)' 'Brennan, Cowan, Rev. Sci. Instrum., 1992, 63, 850'
I -0.43777 1.82087 20.14720 18.99490 7.51380 2.27350 4.34700 0.38140 27.76600 66.87760 4.07120 'International Tables Volume C Table 6.1.1.4 (pp. 500-502)' 'Brennan, Cowan, Rev. Sci. Instrum., 1992, 63, 850'
N 0.00612 0.00332 12.21260 3.13220 2.01250 1.16630 0.00570 9.89330 28.99750 0.58260 -11.52900 'International Tables Volume C Table 6.1.1.4 (pp. 500-502)' 'Brennan, Cowan, Rev. Sci. Instrum., 1992, 63, 850'
O 0.01085 0.00610 3.04850 2.28680 1.54630 0.86700 13.27710 5.70110 0.32390 32.90890 0.25080 'International Tables Volume C Table 6.1.1.4 (pp. 500-502)' 'Brennan, Cowan, Rev. Sci. Instrum., 1992, 63, 850'

loop_
_geom_angle_atom_site_label_1
_geom_angle_atom_site_label_2
_geom_angle_atom_site_label_3
_geom_angle
_geom_angle_site_symmetry_1
_geom_angle_site_symmetry_3
_geom_angle_publ_flag
C12 C11 I2 121.5(3) . . ?
C16 C11 I2 121.3(3) . . ?
C16 C11 C12 117.1(4) . . ?
C11 C12 F1 119.6(4) . . ?
C13 C12 F1 119.1(4) . . ?
C13 C12 C11 121.2(4) . . ?
C12 C13 F2 117.9(4) . . ?
C14 C13 F2 120.5(4) . . ?
C14 C13 C12 121.6(4) . . ?
C13 C14 I3 120.8(3) . . ?
C15 C14 I3 122.0(3) . . ?
C15 C14 C13 117.2(4) . . ?
C14 C15 F3 119.9(4) . . ?
C16 C15 F3 118.7(4) . . ?
C16 C15 C14 121.4(4) . . ?
C11 C16 F4 120.3(4) . . ?
C15 C16 F4 118.2(4) . . ?
C15 C16 C11 121.5(4) . . ?
C17A O1 H1 103.9 . . ?
C17B O1 H1 109.1(8) . . ?
C17B O1 C17A 28.4(6) . . ?
H17a C17A O1 110.1(6) . . ?
H17b C17A O1 110.1(7) . . ?
H17b C17A H17a 108.5 . . ?
C18A C17A O1 107.8(12) . . ?
C18A C17A H17a 110.1(8) . . ?
C18A C17A H17b 110.1(8) . . ?
H17c C17B O1 110.0(8) . . ?
H17d C17B O1 110.0(6) . . ?
H17d C17B H17c 108.4 . . ?
C18B C17B O1 108.4(12) . . ?
C18B C17B H17c 110.0(10) . . ?
C18B C17B H17d 110.0(9) . . ?
H18a C18A C17A 109.5 . . ?
H18b C18A C17A 109.5 . . ?
H18b C18A H18a 109.5 . . ?
H18c C18A C17A 109.5 . . ?
H18c C18A H18a 109.5 . . ?
H18c C18A H18b 109.5 . . ?
H18d C18B C17B 109.5 . . ?
H18e C18B C17B 109.5 . . ?
H18e C18B H18d 109.5 . . ?
H18f C18B C17B 109.5 . . ?
H18f C18B H18d 109.5 . . ?
H18f C18B H18e 109.5 . . ?
C8 N1 C1 111.6(3) . . ?
C9 N1 C1 107.0(3) . . ?
C9 N1 C8 109.2(4) . . ?
C10 N1 C1 110.2(3) . . ?
C10 N1 C8 109.8(4) . . ?
C10 N1 C9 108.9(4) . . ?
H1a C1 N1 108.5(2) . . ?
H1b C1 N1 108.5(2) . . ?
H1b C1 H1a 107.5 . . ?
C2 C1 N1 115.0(3) . . ?
C2 C1 H1a 108.5(2) . . ?
C2 C1 H1b 108.5(2) . . ?
C3 C2 C1 119.8(4) . . ?
C7 C2 C1 120.7(4) . . ?
C7 C2 C3 119.4(4) . . ?
H3 C3 C2 120.1(3) . . ?
C4 C3 C2 119.9(5) . . ?
C4 C3 H3 120.1(3) . . ?
H4 C4 C3 119.7(3) . . ?
C5 C4 C3 120.7(5) . . ?
C5 C4 H4 119.7(3) . . ?
H5 C5 C4 120.0(3) . . ?
C6 C5 C4 120.0(5) . . ?
C6 C5 H5 120.0(3) . . ?
H6 C6 C5 120.0(3) . . ?
C7 C6 C5 119.9(5) . . ?
C7 C6 H6 120.0(3) . . ?
C6 C7 C2 120.2(5) . . ?
H7 C7 C2 119.9(3) . . ?
H7 C7 C6 119.9(3) . . ?
H8a C8 N1 109.5 . . ?
H8b C8 N1 109.5 . . ?
H8b C8 H8a 109.5 . . ?
H8c C8 N1 109.5 . . ?
H8c C8 H8a 109.5 . . ?
H8c C8 H8b 109.5 . . ?
H9a C9 N1 109.5 . . ?
H9b C9 N1 109.5 . . ?
H9b C9 H9a 109.5 . . ?
H9c C9 N1 109.5 . . ?
H9c C9 H9a 109.5 . . ?
H9c C9 H9b 109.5 . . ?
H10a C10 N1 109.5 . . ?
H10b C10 N1 109.5 . . ?
H10b C10 H10a 109.5 . . ?
H10c C10 N1 109.5 . . ?
H10c C10 H10a 109.5 . . ?
H10c C10 H10b 109.5 . . ?

loop_
_geom_bond_atom_site_label_1
_geom_bond_atom_site_label_2
_geom_bond_distance
_geom_bond_site_symmetry_2
_geom_bond_publ_flag
I2 C11 2.110(4) . ?
I3 C14 2.103(4) . ?
F1 C12 1.352(5) . ?
F2 C13 1.345(5) . ?
F3 C15 1.342(5) . ?
F4 C16 1.349(5) . ?
C11 C12 1.388(6) . ?
C11 C16 1.370(6) . ?
C12 C13 1.375(6) . ?
C13 C14 1.374(6) . ?
C14 C15 1.379(6) . ?
C15 C16 1.381(6) . ?
O1 H1 0.8393 . ?
O1 C17A 1.414(19) . ?
O1 C17B 1.468(19) . ?
C17A H17a 0.9900 . ?
C17A H17b 0.9900 . ?
C17A C18A 1.55(2) . ?
C17B H17c 0.9900 . ?
C17B H17d 0.9900 . ?
C17B C18B 1.39(2) . ?
C18A H18a 0.9800 . ?
C18A H18b 0.9800 . ?
C18A H18c 0.9800 . ?
C18B H18d 0.9800 . ?
C18B H18e 0.9800 . ?
C18B H18f 0.9800 . ?
N1 C1 1.526(5) . ?
N1 C8 1.486(5) . ?
N1 C9 1.498(5) . ?
N1 C10 1.496(5) . ?
C1 H1a 0.9900 . ?
C1 H1b 0.9900 . ?
C1 C2 1.507(6) . ?
C2 C3 1.392(6) . ?
C2 C7 1.391(6) . ?
C3 H3 0.9500 . ?
C3 C4 1.385(6) . ?
C4 H4 0.9500 . ?
C4 C5 1.377(7) . ?
C5 H5 0.9500 . ?
C5 C6 1.381(7) . ?
C6 H6 0.9500 . ?
C6 C7 1.392(7) . ?
C7 H7 0.9500 . ?
C8 H8a 0.9800 . ?
C8 H8b 0.9800 . ?
C8 H8c 0.9800 . ?
C9 H9a 0.9800 . ?
C9 H9b 0.9800 . ?
C9 H9c 0.9800 . ?
C10 H10a 0.9800 . ?
C10 H10b 0.9800 . ?
C10 H10c 0.9800 . ?

loop_
_geom_torsion_atom_site_label_1
_geom_torsion_atom_site_label_2
_geom_torsion_atom_site_label_3
_geom_torsion_atom_site_label_4
_geom_torsion
_geom_torsion_site_symmetry_1
_geom_torsion_site_symmetry_2
_geom_torsion_site_symmetry_3
_geom_torsion_site_symmetry_4
_geom_torsion_publ_flag
I2 C11 C12 F1 2.2(4) . . . . ?
I2 C11 C12 C13 -178.3(3) . . . . ?
I2 C11 C16 F4 -1.4(4) . . . . ?
I2 C11 C16 C15 177.8(4) . . . . ?
I3 C14 C13 F2 1.9(4) . . . . ?
I3 C14 C13 C12 -178.0(3) . . . . ?
I3 C14 C15 F3 -1.5(4) . . . . ?
I3 C14 C15 C16 177.5(4) . . . . ?
F1 C12 C11 C16 180.0(4) . . . . ?
F1 C12 C13 F2 -0.2(5) . . . . ?
F1 C12 C13 C14 179.7(4) . . . . ?
F2 C13 C12 C11 -179.8(4) . . . . ?
F2 C13 C14 C15 -179.4(4) . . . . ?
F3 C15 C14 C13 179.8(4) . . . . ?
F3 C15 C16 F4 -0.9(5) . . . . ?
F3 C15 C16 C11 179.9(4) . . . . ?
F4 C16 C11 C12 -179.2(4) . . . . ?
F4 C16 C15 C14 -179.9(4) . . . . ?
C11 C12 C13 C14 0.2(5) . . . . ?
C11 C16 C15 C14 0.9(6) . . . . ?
C12 C13 C14 C15 0.7(6) . . . . ?
C13 C14 C15 C16 -1.2(5) . . . . ?
N1 C1 C2 C3 -96.7(4) . . . . ?
N1 C1 C2 C7 87.4(4) . . . . ?
C1 C2 C3 C4 -176.4(4) . . . . ?
C1 C2 C7 C6 176.9(5) . . . . ?
C2 C3 C4 C5 -0.1(6) . . . . ?
C2 C7 C6 C5 -0.8(6) . . . . ?
C3 C4 C5 C6 0.3(6) . . . . ?
C4 C5 C6 C7 0.2(7) . . . . ?

loop_
_restr_U_similar_atom_site_label_1
_restr_U_similar_atom_site_label_2
_restr_U_similar_weight_param
C17A C17B 0.0020
C18A C18B 0.0020
